data_7061761
loop_
_publ_author_name
'Liu, Weixing'
'Duan, Wei'
'Zhang, Qiang'
'Gong, Xianjin'
'Tian, Jinlei'

_publ_section_title
;
 Novel bimetallic MOF derived N-doped carbon supported Ru nanoparticles
 for efficient reduction of nitro aromatic compounds and rhodamine B
;
_journal_issue 35
_journal_name_full 'New Journal of Chemistry'
_journal_page_first 17004
_journal_page_last 17015
_journal_paper_doi 10.1039/D2NJ03197C
_journal_volume 46
_journal_year 2022
_chemical_formula_moiety 'C45 H28 N6 O6 Ru Zn'
_chemical_formula_sum 'C48 H35 N7 O7 Ru Zn'
_chemical_formula_weight 988.27
_space_group_crystal_system monoclinic
_space_group_IT_number 14
_space_group_name_Hall '-P 2yn'
_space_group_name_H-M_alt 'P 1 21/n 1'
_atom_sites_solution_hydrogens geom
_atom_sites_solution_primary iterative
_audit_creation_date 2021-09-11
_audit_creation_method
;
Olex2 1.3
(compiled 2020.11.12 svn.r5f609507 for OlexSys, GUI svn.r6272)
;
_audit_update_record
;
2022-06-10 deposited with the CCDC.	2022-08-08 downloaded from the CCDC.
;
_cell_angle_alpha 90
_cell_angle_beta 99.589(4)
_cell_angle_gamma 90
_cell_formula_units_Z 4
_cell_length_a 17.0019(6)
_cell_length_b 16.1026(11)
_cell_length_c 17.2680(8)
_cell_measurement_reflns_used 3335
_cell_measurement_temperature 100.00(10)
_cell_measurement_theta_max 24.3540
_cell_measurement_theta_min 3.6170
_cell_volume 4661.5(4)
_computing_cell_refinement 'CrysAlisPro 1.171.40.84a (Rigaku OD, 2020)'
_computing_data_collection 'CrysAlisPro 1.171.40.84a (Rigaku OD, 2020)'
_computing_data_reduction 'CrysAlisPro 1.171.40.84a (Rigaku OD, 2020)'
_computing_molecular_graphics 'Olex2 1.3 (Dolomanov et al., 2009)'
_computing_publication_material 'Olex2 1.3 (Dolomanov et al., 2009)'
_computing_structure_refinement 'SHELXL 2014/7 (Sheldrick, 2015)'
_computing_structure_solution 'olex2.solve 1.3 (Bourhis et al., 2015)'
_diffrn_ambient_environment N~2~
_diffrn_ambient_temperature 100.00(10)
_diffrn_detector 'Hybrid Pixel Array Detector'
_diffrn_detector_area_resol_mean 10.0000
_diffrn_measured_fraction_theta_full 0.991
_diffrn_measured_fraction_theta_max 0.824
_diffrn_measurement_details
;
List of Runs (angles in degrees, time in seconds):

  # Type    Start    End  Width  t~exp~   \w     \q     \k     \f   Frames
#--------------------------------------------------------------------------
  1  \w    -51.00  48.00   1.00   30.00    --   -9.30  77.00 120.00   99
  2  \w    -55.00  80.00   1.00   30.00    --   -9.30  38.00-120.00  135
;
_diffrn_measurement_device 'four-circle diffractometer'
_diffrn_measurement_device_type 'XtaLAB AFC12 (RINC): Kappa single'
_diffrn_measurement_method '\w scans'
_diffrn_orient_matrix_type 'CrysAlisPro convention (1999,Acta A55,543-557)'
_diffrn_orient_matrix_UB_11 0.0032141000
_diffrn_orient_matrix_UB_12 0.0426251000
_diffrn_orient_matrix_UB_13 -0.0095569000
_diffrn_orient_matrix_UB_21 0.0088809000
_diffrn_orient_matrix_UB_22 -0.0112589000
_diffrn_orient_matrix_UB_23 -0.0372952000
_diffrn_orient_matrix_UB_31 -0.0411964000
_diffrn_orient_matrix_UB_32 0.0007628000
_diffrn_orient_matrix_UB_33 -0.0159225000
_diffrn_radiation_monochromator mirror
_diffrn_radiation_probe x-ray
_diffrn_radiation_type 'Mo K\a'
_diffrn_radiation_wavelength 0.71073
_diffrn_reflns_av_R_equivalents 0.0751
_diffrn_reflns_av_unetI/netI 0.1335
_diffrn_reflns_Laue_measured_fraction_full 0.991
_diffrn_reflns_Laue_measured_fraction_max 0.824
_diffrn_reflns_limit_h_max 18
_diffrn_reflns_limit_h_min -22
_diffrn_reflns_limit_k_max 17
_diffrn_reflns_limit_k_min -22
_diffrn_reflns_limit_l_max 21
_diffrn_reflns_limit_l_min -24
_diffrn_reflns_number 28825
_diffrn_reflns_point_group_measured_fraction_full 0.991
_diffrn_reflns_point_group_measured_fraction_max 0.824
_diffrn_reflns_theta_full 25.242
_diffrn_reflns_theta_max 29.969
_diffrn_reflns_theta_min 3.483
_diffrn_source 'Rotating-anode X-ray tube (dual wavelength)'
_diffrn_source_type 'Rigaku (Mo) X-ray DW Source'
_exptl_absorpt_coefficient_mu 0.896
_exptl_absorpt_correction_T_max 1.00000
_exptl_absorpt_correction_T_min 0.86336
_exptl_absorpt_correction_type multi-scan
_exptl_absorpt_process_details
;
CrysAlisPro 1.171.40.84a (Rigaku Oxford Diffraction, 2020)
Empirical absorption correction using spherical harmonics,
implemented in SCALE3 ABSPACK scaling algorithm.
;
_exptl_crystal_colour red
_exptl_crystal_colour_primary red
_exptl_crystal_density_diffrn 1.408
_exptl_crystal_description block
_exptl_crystal_F_000 2008
_exptl_crystal_size_max 0.14
_exptl_crystal_size_mid 0.11
_exptl_crystal_size_min 0.09
_refine_diff_density_max 0.967
_refine_diff_density_min -0.677
_refine_diff_density_rms 0.112
_refine_ls_extinction_method none
_refine_ls_goodness_of_fit_ref 1.061
_refine_ls_hydrogen_treatment constr
_refine_ls_matrix_type full
_refine_ls_number_parameters 532
_refine_ls_number_reflns 11174
_refine_ls_number_restraints 6
_refine_ls_restrained_S_all 1.061
_refine_ls_R_factor_all 0.1531
_refine_ls_R_factor_gt 0.0970
_refine_ls_shift/su_max 0.000
_refine_ls_shift/su_mean 0.000
_refine_ls_structure_factor_coef Fsqd
_refine_ls_weighting_details 'w=1/[\s^2^(Fo^2^)+(0.0710P)^2^+13.7667P] where P=(Fo^2^+2Fc^2^)/3'
_refine_ls_weighting_scheme calc
_refine_ls_wR_factor_gt 0.1878
_refine_ls_wR_factor_ref 0.2081
_reflns_Friedel_coverage 0.000
_reflns_number_gt 6703
_reflns_number_total 11174
_reflns_threshold_expression 'I > 2\s(I)'
_cod_data_source_file d2nj03197c2.cif
_cod_data_source_block 2
_cod_depositor_comments 'Adding full bibliography for 7061761.cif.'
_cod_database_code 7061761
_shelx_shelxl_version_number 2014/7
_shelx_space_group_comment
;
The symmetry employed for this shelxl refinement is uniquely defined
by the following loop, which should always be used as a source of
symmetry information in preference to the above space-group names.
They are only intended as comments.
;
_shelx_estimated_absorpt_t_max 0.924
_shelx_estimated_absorpt_t_min 0.885
_reflns_odcompleteness_completeness 98.46
_reflns_odcompleteness_iscentric 1
_reflns_odcompleteness_theta 26.32
_olex2_refinement_description
;
1. Fixed Uiso
 At 1.2 times of:
  All C(H) groups
2. Uiso/Uaniso restraints and constraints
Uanis(C00Z) \\sim Ueq: with sigma of 0.01 and sigma for terminal atoms of 0.2
3.a Aromatic/amide H refined with riding coordinates:
 C00F(H00F), C00K(H00K), C00M(H00M), C00N(H00N), C00O(H00O), C00P(H00P),
 C00Q(H00Q), C00S(H00S), C00X(H00X), C00Y(H00Y), C013(H013), C014(H014),
 C016(H016), C017(H017), C01A(H01A), C01C(H01C), C01D(H01D), C01E(H01E),
 C01F(H01F), C01G(H01G), C01I(H01I), C01J(H01J), C01K(H01K), C01M(H01M),
 C01N(H01N), C01P(H01P), C01S(H01S), C01U(H01U)
;
_smtbx_masks_void_probe_radius 1.2
_smtbx_masks_void_truncation_radius 1.2
_olex2_submission_special_instructions 'No special instructions were received'
_oxdiff_exptl_absorpt_empirical_details
;
Empirical correction (ABSPACK) includes:
- Absorption correction using spherical harmonics
- Frame scaling
;
_oxdiff_exptl_absorpt_empirical_full_max 1.136
_oxdiff_exptl_absorpt_empirical_full_min 0.859

loop_
_space_group_symop_operation_xyz
'x, y, z'
'-x+1/2, y+1/2, -z+1/2'
'-x, -y, -z'
'x-1/2, -y-1/2, z-1/2'

loop_
_atom_site_label
_atom_site_type_symbol
_atom_site_fract_x
_atom_site_fract_y
_atom_site_fract_z
_atom_site_U_iso_or_equiv
_atom_site_adp_type
_atom_site_occupancy
_atom_site_site_symmetry_order
_atom_site_calc_flag
_atom_site_refinement_flags_posn
_atom_site_refinement_flags_adp
_atom_site_refinement_flags_occupancy
_atom_site_disorder_assembly
_atom_site_disorder_group
Ru01 Ru 0.74627(3) 0.76865(4) 0.14943(3) 0.03181(17) Uani 1 1 d . . . . .
Zn02 Zn -0.00987(4) 0.65059(6) -0.06397(5) 0.0431(3) Uani 1 1 d . . . . .
N003 N 0.6292(3) 0.7701(4) 0.1129(3) 0.0384(14) Uani 1 1 d . . . . .
N004 N 0.7115(3) 0.8626(3) 0.2182(3) 0.0313(13) Uani 1 1 d . . . . .
N005 N 0.8627(3) 0.7666(4) 0.1838(3) 0.0328(13) Uani 1 1 d . . . . .
O006 O 1.3866(3) 0.7897(5) 0.4231(3) 0.072(2) Uani 1 1 d . . . . .
N007 N 0.7342(3) 0.6745(4) 0.0667(3) 0.0352(14) Uani 1 1 d . . . . .
O008 O 0.0965(2) 0.6895(4) -0.0622(3) 0.0551(15) Uani 1 1 d . . . . .
O009 O 0.0168(3) 0.4035(4) -0.0425(3) 0.0556(14) Uani 1 1 d . . . . .
N00A N 0.7827(3) 0.8501(4) 0.0707(3) 0.0369(14) Uani 1 1 d . . . . .
N00B N 0.7560(3) 0.6869(4) 0.2431(3) 0.0323(13) Uani 1 1 d . . . . .
O00C O 0.0035(3) 0.5292(4) -0.0958(3) 0.0567(15) Uani 1 1 d . . . . .
O00D O 0.0800(3) 0.7993(4) 0.0115(3) 0.0629(17) Uani 1 1 d . . . . .
C00E C 0.5973(3) 0.7154(5) 0.0574(4) 0.0359(17) Uani 1 1 d . . . . .
C00F C 0.8511(4) 0.6245(5) 0.3463(4) 0.0399(18) Uani 1 1 d . . . . .
H00F H 0.9033 0.6188 0.3723 0.048 Uiso 1 1 calc R U . . .
O00H O 1.4093(3) 0.8343(5) 0.3090(4) 0.095(3) Uani 1 1 d . . . . .
C00I C 0.8331(3) 0.6747(5) 0.2823(4) 0.0369(17) Uani 1 1 d . . . . .
C00J C 0.5842(3) 0.8240(5) 0.1461(4) 0.0372(17) Uani 1 1 d . . . . .
C00K C 0.7277(4) 0.9675(5) 0.3172(4) 0.0402(18) Uani 1 1 d . . . . .
H00K H 0.7617 0.9986 0.3540 0.048 Uiso 1 1 calc R U . . .
C00L C 0.8635(4) 0.8575(5) 0.0771(4) 0.0415(18) Uani 1 1 d . . . . .
C00M C 0.7888(4) 0.5823(5) 0.3714(4) 0.0439(18) Uani 1 1 d . . . . .
H00M H 0.7993 0.5462 0.4139 0.053 Uiso 1 1 calc R U . . .
C00N C 0.6467(4) 0.9798(5) 0.3075(4) 0.0436(18) Uani 1 1 d . . . . .
H00N H 0.6251 1.0187 0.3378 0.052 Uiso 1 1 calc R U . . .
C00O C 0.7581(4) 0.9093(5) 0.2724(4) 0.0368(17) Uani 1 1 d . . . . .
H00O H 0.8131 0.9017 0.2796 0.044 Uiso 1 1 calc R U . . .
C00P C 0.7922(4) 0.6285(5) 0.0452(4) 0.0387(18) Uani 1 1 d . . . . .
H00P H 0.8448 0.6395 0.0674 0.046 Uiso 1 1 calc R U . . .
C00Q C 0.5163(3) 0.7163(5) 0.0299(4) 0.0401(18) Uani 1 1 d . . . . .
H00Q H 0.4947 0.6800 -0.0099 0.048 Uiso 1 1 calc R U . . .
C00R C 0.9104(4) 0.8098(5) 0.1425(4) 0.0374(16) Uani 1 1 d . . . . .
C00S C 0.5029(3) 0.8257(5) 0.1205(4) 0.0372(17) Uani 1 1 d . . . . .
H00S H 0.4717 0.8634 0.1428 0.045 Uiso 1 1 calc R U . . .
C00T C 0.4664(3) 0.7719(5) 0.0619(4) 0.0330(15) Uani 1 1 d . . . . .
C00U C 0.8933(3) 0.7203(4) 0.2472(4) 0.0324(15) Uani 1 1 d . . . . .
C00V C 0.6561(3) 0.6612(5) 0.0316(4) 0.0417(19) Uani 1 1 d . . . . .
C00W C 0.6304(3) 0.8760(5) 0.2075(4) 0.0358(17) Uani 1 1 d . . . . .
C00X C 0.7119(4) 0.5935(5) 0.3338(4) 0.0436(19) Uani 1 1 d . . . . .
H00X H 0.6700 0.5659 0.3511 0.052 Uiso 1 1 calc R U . . .
C00Y C 0.6975(4) 0.6461(5) 0.2703(4) 0.0390(17) Uani 1 1 d . . . . .
H00Y H 0.6452 0.6537 0.2453 0.047 Uiso 1 1 calc R U . . .
C00Z C 1.2759(4) 0.7898(5) 0.3196(4) 0.0413(18) Uani 1 1 d . U . . .
C010 C 0.1221(4) 0.7505(5) -0.0173(4) 0.045(2) Uani 1 1 d . . . . .
C011 C 0.3784(3) 0.7692(5) 0.0369(4) 0.0380(17) Uani 1 1 d . . . . .
C012 C 0.0051(4) 0.4814(6) -0.0406(5) 0.049(2) Uani 1 1 d . . . . .
C013 C 1.2269(4) 0.7538(6) 0.3625(4) 0.054(2) Uani 1 1 d . . . . .
H013 H 1.2478 0.7338 0.4122 0.065 Uiso 1 1 calc R U . . .
C014 C 0.9756(3) 0.7208(4) 0.2735(4) 0.0364(17) Uani 1 1 d . . . . .
H014 H 0.9971 0.6907 0.3180 0.044 Uiso 1 1 calc R U . . .
C015 C 1.3639(4) 0.8059(6) 0.3509(6) 0.061(2) Uani 1 1 d . . . . .
C016 C 0.7368(4) 0.8938(5) 0.0144(4) 0.0413(18) Uani 1 1 d . . . . .
H016 H 0.6817 0.8889 0.0094 0.050 Uiso 1 1 calc R U . . .
C017 C 0.5978(4) 0.9334(5) 0.2517(4) 0.0440(19) Uani 1 1 d . . . . .
H017 H 0.5429 0.9410 0.2442 0.053 Uiso 1 1 calc R U . . .
C018 C 1.0259(4) 0.7668(5) 0.2326(4) 0.0433(18) Uani 1 1 d . . . . .
C019 C 0.2120(3) 0.7583(5) -0.0022(4) 0.0383(18) Uani 1 1 d . . . . .
C01A C 0.3299(4) 0.8303(5) 0.0583(5) 0.049(2) Uani 1 1 d . . . . .
H01A H 0.3533 0.8757 0.0866 0.059 Uiso 1 1 calc R U . . .
C01B C 1.1136(4) 0.7725(5) 0.2623(4) 0.0422(17) Uani 1 1 d . . . . .
C01C C 0.6986(4) 0.5496(6) -0.0426(5) 0.062(3) Uani 1 1 d . . . . .
H01C H 0.6865 0.5057 -0.0776 0.074 Uiso 1 1 calc R U . . .
C01D C 0.8978(4) 0.9079(5) 0.0285(5) 0.051(2) Uani 1 1 d . . . . .
H01D H 0.9530 0.9117 0.0335 0.061 Uiso 1 1 calc R U . . .
C01E C 0.9925(3) 0.8098(5) 0.1656(4) 0.0409(18) Uani 1 1 d . . . . .
H01E H 1.0250 0.8384 0.1364 0.049 Uiso 1 1 calc R U . . .
C01F C 0.2593(4) 0.6986(5) -0.0260(4) 0.048(2) Uani 1 1 d . . . . .
H01F H 0.2365 0.6538 -0.0556 0.058 Uiso 1 1 calc R U . . .
C01G C 0.7675(4) 0.9450(6) -0.0360(5) 0.057(2) Uani 1 1 d . . . . .
H01G H 0.7338 0.9738 -0.0749 0.069 Uiso 1 1 calc R U . . .
C01I C 0.6389(4) 0.5995(6) -0.0238(4) 0.053(2) Uani 1 1 d . . . . .
H01I H 0.5866 0.5916 -0.0487 0.064 Uiso 1 1 calc R U . . .
C01J C 0.2475(4) 0.8269(5) 0.0395(5) 0.049(2) Uani 1 1 d . . . . .
H01J H 0.2163 0.8696 0.0544 0.058 Uiso 1 1 calc R U . . .
C01K C 0.3421(4) 0.7043(5) -0.0062(5) 0.052(2) Uani 1 1 d . . . . .
H01K H 0.3736 0.6628 -0.0226 0.062 Uiso 1 1 calc R U . . .
C01M C 1.1469(4) 0.7454(6) 0.3357(5) 0.063(3) Uani 1 1 d . . . . .
H01M H 1.1146 0.7209 0.3678 0.075 Uiso 1 1 calc R U . . .
C01N C 0.7766(4) 0.5652(6) -0.0090(4) 0.052(2) Uani 1 1 d . . . . .
H01N H 0.8179 0.5335 -0.0226 0.062 Uiso 1 1 calc R U . . .
C01P C 0.8486(4) 0.9536(6) -0.0285(5) 0.065(3) Uani 1 1 d . . . . .
H01P H 0.8706 0.9896 -0.0613 0.078 Uiso 1 1 calc R U . . .
C01S C 1.1643(5) 0.8051(8) 0.2169(6) 0.098(4) Uani 1 1 d . . . . .
H01S H 1.1438 0.8216 0.1659 0.118 Uiso 1 1 calc R U . . .
C01U C 1.2451(4) 0.8146(8) 0.2439(6) 0.094(4) Uani 1 1 d . . . . .
H01U H 1.2782 0.8372 0.2117 0.113 Uiso 1 1 calc R U . . .

loop_
_atom_site_aniso_label
_atom_site_aniso_U_11
_atom_site_aniso_U_22
_atom_site_aniso_U_33
_atom_site_aniso_U_23
_atom_site_aniso_U_13
_atom_site_aniso_U_12
Ru01 0.0117(2) 0.0532(4) 0.0278(3) -0.0024(3) -0.00460(17) -0.0041(2)
Zn02 0.0129(3) 0.0640(6) 0.0497(5) -0.0130(5) -0.0024(3) -0.0010(3)
N003 0.019(2) 0.056(4) 0.038(3) -0.005(3) -0.004(2) -0.002(3)
N004 0.014(2) 0.045(4) 0.034(3) 0.007(3) -0.002(2) 0.000(2)
N005 0.020(2) 0.047(4) 0.029(3) -0.001(3) -0.004(2) -0.008(2)
O006 0.021(2) 0.135(6) 0.054(4) -0.015(4) -0.006(2) -0.008(3)
N007 0.022(2) 0.056(4) 0.027(3) -0.002(3) 0.001(2) -0.009(2)
O008 0.013(2) 0.085(4) 0.064(3) -0.017(3) -0.002(2) -0.006(2)
O009 0.054(3) 0.060(4) 0.056(3) -0.010(3) 0.019(3) 0.012(3)
N00A 0.018(2) 0.060(4) 0.030(3) -0.002(3) -0.004(2) -0.002(3)
N00B 0.017(2) 0.049(4) 0.028(3) -0.011(3) -0.005(2) -0.004(2)
O00C 0.061(3) 0.074(4) 0.037(3) -0.005(3) 0.017(3) -0.004(3)
O00D 0.018(2) 0.089(4) 0.076(4) -0.021(4) -0.009(2) 0.005(3)
C00E 0.012(3) 0.057(5) 0.039(4) -0.009(4) 0.006(3) -0.001(3)
C00F 0.028(3) 0.065(5) 0.026(3) 0.003(3) 0.001(3) 0.006(3)
O00H 0.021(3) 0.134(7) 0.120(6) 0.050(5) -0.022(3) -0.020(3)
C00I 0.024(3) 0.051(5) 0.035(4) -0.009(3) 0.000(3) -0.006(3)
C00J 0.021(3) 0.054(5) 0.035(4) -0.001(3) 0.000(3) -0.006(3)
C00K 0.037(4) 0.057(5) 0.025(3) 0.000(4) -0.003(3) -0.015(3)
C00L 0.023(3) 0.051(5) 0.047(4) 0.003(4) -0.006(3) -0.011(3)
C00M 0.043(4) 0.057(5) 0.031(4) 0.002(4) 0.003(3) 0.006(4)
C00N 0.033(3) 0.065(5) 0.032(4) -0.003(4) 0.004(3) -0.004(3)
C00O 0.024(3) 0.056(5) 0.026(3) 0.009(3) -0.007(3) -0.009(3)
C00P 0.022(3) 0.069(5) 0.024(3) -0.003(4) -0.001(3) -0.005(3)
C00Q 0.021(3) 0.061(5) 0.037(4) -0.009(4) 0.000(3) -0.011(3)
C00R 0.026(3) 0.046(4) 0.037(4) -0.002(3) -0.006(3) -0.009(3)
C00S 0.017(3) 0.058(5) 0.036(4) 0.001(4) 0.004(3) -0.003(3)
C00T 0.019(3) 0.049(4) 0.030(3) 0.007(3) 0.003(2) -0.009(3)
C00U 0.017(3) 0.039(4) 0.037(4) -0.001(3) -0.007(3) 0.002(3)
C00V 0.014(3) 0.080(6) 0.027(3) -0.006(4) -0.006(2) -0.008(3)
C00W 0.022(3) 0.051(5) 0.032(4) 0.011(3) -0.003(3) -0.007(3)
C00X 0.029(3) 0.057(5) 0.045(4) -0.001(4) 0.007(3) -0.012(3)
C00Y 0.023(3) 0.056(5) 0.037(4) -0.012(4) 0.000(3) -0.007(3)
C00Z 0.019(3) 0.050(4) 0.051(4) -0.003(3) -0.007(3) -0.001(3)
C010 0.017(3) 0.077(6) 0.036(4) -0.004(4) -0.012(3) 0.002(3)
C011 0.013(3) 0.058(5) 0.038(4) -0.002(4) -0.010(3) 0.000(3)
C012 0.016(3) 0.078(7) 0.056(5) -0.026(5) 0.011(3) -0.007(3)
C013 0.020(3) 0.098(7) 0.039(4) 0.005(4) -0.009(3) -0.013(4)
C014 0.019(3) 0.046(5) 0.041(4) -0.002(3) -0.006(3) -0.009(3)
C015 0.017(3) 0.076(6) 0.084(7) -0.010(5) -0.014(4) 0.004(4)
C016 0.019(3) 0.061(5) 0.041(4) 0.004(4) -0.004(3) 0.000(3)
C017 0.022(3) 0.072(6) 0.038(4) 0.002(4) 0.005(3) 0.000(3)
C018 0.019(3) 0.056(5) 0.050(4) -0.008(4) -0.006(3) -0.005(3)
C019 0.013(3) 0.062(5) 0.037(4) -0.003(4) -0.002(3) -0.002(3)
C01A 0.019(3) 0.066(6) 0.058(5) -0.005(4) -0.005(3) -0.006(3)
C01B 0.021(3) 0.055(5) 0.047(4) -0.002(4) -0.002(3) -0.009(3)
C01C 0.027(3) 0.086(7) 0.070(6) -0.038(5) 0.001(4) -0.015(4)
C01D 0.018(3) 0.070(6) 0.058(5) 0.010(4) -0.010(3) -0.006(3)
C01E 0.019(3) 0.055(5) 0.045(4) 0.001(4) -0.005(3) -0.010(3)
C01F 0.019(3) 0.071(6) 0.050(4) -0.026(4) -0.006(3) -0.004(3)
C01G 0.027(3) 0.091(7) 0.049(5) 0.017(5) -0.007(3) 0.001(4)
C01I 0.021(3) 0.094(7) 0.044(4) -0.031(4) 0.002(3) -0.007(4)
C01J 0.023(3) 0.045(5) 0.076(6) 0.007(4) 0.001(3) 0.008(3)
C01K 0.014(3) 0.074(6) 0.062(5) -0.022(5) -0.007(3) 0.003(3)
C01M 0.024(3) 0.120(8) 0.041(4) 0.001(5) -0.002(3) -0.010(4)
C01N 0.028(3) 0.077(6) 0.051(5) -0.018(5) 0.009(3) -0.006(4)
C01P 0.035(4) 0.093(7) 0.064(6) 0.019(5) 0.000(4) -0.006(4)
C01S 0.027(4) 0.163(11) 0.094(8) 0.062(8) -0.022(4) -0.022(5)
C01U 0.020(4) 0.164(11) 0.089(7) 0.053(8) -0.016(4) -0.020(5)

loop_
_atom_type_symbol
_atom_type_description
_atom_type_scat_dispersion_real
_atom_type_scat_dispersion_imag
_atom_type_scat_source
C C 0.0033 0.0016 'International Tables Vol C Tables 4.2.6.8 and 6.1.1.4'
H H 0.0000 0.0000 'International Tables Vol C Tables 4.2.6.8 and 6.1.1.4'
N N 0.0061 0.0033 'International Tables Vol C Tables 4.2.6.8 and 6.1.1.4'
O O 0.0106 0.0060 'International Tables Vol C Tables 4.2.6.8 and 6.1.1.4'
Ru Ru -1.2594 0.8363 'International Tables Vol C Tables 4.2.6.8 and 6.1.1.4'
Zn Zn 0.2839 1.4301 'International Tables Vol C Tables 4.2.6.8 and 6.1.1.4'

loop_
_geom_angle_atom_site_label_1
_geom_angle_atom_site_label_2
_geom_angle_atom_site_label_3
_geom_angle
_geom_angle_site_symmetry_1
_geom_angle_site_symmetry_3
_geom_angle_publ_flag
N003 Ru01 N004 78.8(2) . . ?
N003 Ru01 N007 79.1(2) . . ?
N003 Ru01 N00A 100.3(2) . . ?
N003 Ru01 N00B 101.6(2) . . ?
N004 Ru01 N00B 90.6(2) . . ?
N005 Ru01 N003 179.0(2) . . ?
N005 Ru01 N004 102.0(2) . . ?
N005 Ru01 N007 100.1(2) . . ?
N005 Ru01 N00A 79.1(2) . . ?
N005 Ru01 N00B 79.0(2) . . ?
N007 Ru01 N004 157.91(18) . . ?
N007 Ru01 N00B 93.4(2) . . ?
N00A Ru01 N004 93.4(2) . . ?
N00A Ru01 N007 91.0(2) . . ?
N00A Ru01 N00B 158.10(18) . . ?
O006 Zn02 O009 97.1(2) 4_475 3_565 ?
O006 Zn02 O00C 124.5(3) 4_475 . ?
O006 Zn02 O00H 59.1(2) 4_475 4_475 ?
O006 Zn02 C015 30.4(3) 4_475 4_475 ?
O008 Zn02 O006 131.5(3) . 4_475 ?
O008 Zn02 O009 108.7(2) . 3_565 ?
O008 Zn02 O00C 99.8(2) . . ?
O008 Zn02 O00H 112.2(2) . 4_475 ?
O008 Zn02 C015 129.6(3) . 4_475 ?
O009 Zn02 O00H 138.7(2) 3_565 4_475 ?
O009 Zn02 C015 118.3(3) 3_565 4_475 ?
O00C Zn02 O009 82.0(2) . 3_565 ?
O00C Zn02 O00H 85.7(2) . 4_475 ?
O00C Zn02 C015 103.4(3) . 4_475 ?
O00H Zn02 C015 29.1(3) 4_475 4_475 ?
C00E N003 Ru01 118.8(4) . . ?
C00J N003 Ru01 118.9(4) . . ?
C00J N003 C00E 122.3(5) . . ?
C00O N004 Ru01 127.8(4) . . ?
C00O N004 C00W 117.8(6) . . ?
C00W N004 Ru01 114.4(4) . . ?
C00R N005 Ru01 119.5(4) . . ?
C00R N005 C00U 121.5(5) . . ?
C00U N005 Ru01 119.0(4) . . ?
C015 O006 Zn02 97.4(5) . 4_776 ?
C00P N007 Ru01 127.3(4) . . ?
C00P N007 C00V 119.5(6) . . ?
C00V N007 Ru01 113.2(4) . . ?
C010 O008 Zn02 119.2(4) . . ?
C012 O009 Zn02 111.2(5) . 3_565 ?
C00L N00A Ru01 114.3(4) . . ?
C016 N00A Ru01 127.7(4) . . ?
C016 N00A C00L 118.0(6) . . ?
C00I N00B Ru01 114.7(4) . . ?
C00Y N00B Ru01 128.2(4) . . ?
C00Y N00B C00I 117.1(6) . . ?
C012 O00C Zn02 112.4(5) . . ?
N003 C00E C00Q 119.9(6) . . ?
N003 C00E C00V 113.2(5) . . ?
C00Q C00E C00V 126.9(6) . . ?
C00I C00F H00F 121.2 . . ?
C00I C00F C00M 117.7(6) . . ?
C00M C00F H00F 121.2 . . ?
C015 O00H Zn02 79.6(5) . 4_776 ?
N00B C00I C00U 113.2(6) . . ?
C00F C00I N00B 123.1(6) . . ?
C00F C00I C00U 123.6(6) . . ?
N003 C00J C00S 119.1(6) . . ?
N003 C00J C00W 113.6(5) . . ?
C00S C00J C00W 127.4(7) . . ?
C00N C00K H00K 120.2 . . ?
C00O C00K H00K 120.2 . . ?
C00O C00K C00N 119.6(6) . . ?
N00A C00L C00R 115.0(6) . . ?
C01D C00L N00A 122.0(6) . . ?
C01D C00L C00R 123.0(6) . . ?
C00F C00M H00M 119.8 . . ?
C00X C00M C00F 120.3(7) . . ?
C00X C00M H00M 119.9 . . ?
C00K C00N H00N 120.6 . . ?
C00K C00N C017 118.8(7) . . ?
C017 C00N H00N 120.6 . . ?
N004 C00O C00K 122.6(6) . . ?
N004 C00O H00O 118.7 . . ?
C00K C00O H00O 118.7 . . ?
N007 C00P H00P 118.9 . . ?
N007 C00P C01N 122.1(6) . . ?
C01N C00P H00P 118.9 . . ?
C00E C00Q H00Q 119.9 . . ?
C00E C00Q C00T 120.3(6) . . ?
C00T C00Q H00Q 119.9 . . ?
N005 C00R C00L 111.8(5) . . ?
N005 C00R C01E 120.7(6) . . ?
C01E C00R C00L 127.4(6) . . ?
C00J C00S H00S 119.3 . . ?
C00J C00S C00T 121.4(6) . . ?
C00T C00S H00S 119.3 . . ?
C00Q C00T C011 120.7(6) . . ?
C00S C00T C00Q 117.0(5) . . ?
C00S C00T C011 122.2(6) . . ?
N005 C00U C00I 114.0(5) . . ?
N005 C00U C014 119.3(6) . . ?
C014 C00U C00I 126.7(6) . . ?
N007 C00V C00E 115.7(6) . . ?
N007 C00V C01I 119.6(6) . . ?
C01I C00V C00E 124.7(5) . . ?
N004 C00W C00J 114.3(6) . . ?
C017 C00W N004 121.2(6) . . ?
C017 C00W C00J 124.5(6) . . ?
C00M C00X H00X 120.4 . . ?
C00M C00X C00Y 119.2(6) . . ?
C00Y C00X H00X 120.4 . . ?
N00B C00Y C00X 122.5(6) . . ?
N00B C00Y H00Y 118.8 . . ?
C00X C00Y H00Y 118.8 . . ?
C013 C00Z C015 122.9(7) . . ?
C013 C00Z C01U 118.4(6) . . ?
C01U C00Z C015 118.7(7) . . ?
O008 C010 C019 113.5(6) . . ?
O00D C010 O008 125.0(6) . . ?
O00D C010 C019 121.4(7) . . ?
C01A C011 C00T 121.4(6) . . ?
C01K C011 C00T 121.4(6) . . ?
C01K C011 C01A 117.1(5) . . ?
O009 C012 C012 116.3(11) . 3_565 ?
O00C C012 O009 125.8(7) . . ?
O00C C012 C012 117.9(11) . 3_565 ?
C00Z C013 H013 118.9 . . ?
C00Z C013 C01M 122.1(7) . . ?
C01M C013 H013 118.9 . . ?
C00U C014 H014 120.0 . . ?
C00U C014 C018 120.0(6) . . ?
C018 C014 H014 120.0 . . ?
O006 C015 Zn02 52.2(4) . 4_776 ?
O006 C015 C00Z 115.6(8) . . ?
O00H C015 Zn02 71.3(4) . 4_776 ?
O00H C015 O006 122.4(7) . . ?
O00H C015 C00Z 122.0(8) . . ?
C00Z C015 Zn02 162.6(7) . 4_776 ?
N00A C016 H016 118.6 . . ?
N00A C016 C01G 122.8(6) . . ?
C01G C016 H016 118.6 . . ?
C00N C017 H017 120.0 . . ?
C00W C017 C00N 120.0(6) . . ?
C00W C017 H017 120.0 . . ?
C014 C018 C01B 121.0(6) . . ?
C014 C018 C01E 118.9(6) . . ?
C01E C018 C01B 120.0(7) . . ?
C01F C019 C010 121.4(7) . . ?
C01F C019 C01J 119.2(6) . . ?
C01J C019 C010 119.3(6) . . ?
C011 C01A H01A 118.7 . . ?
C011 C01A C01J 122.5(7) . . ?
C01J C01A H01A 118.7 . . ?
C01M C01B C018 122.1(7) . . ?
C01M C01B C01S 116.8(6) . . ?
C01S C01B C018 121.0(7) . . ?
C01I C01C H01C 120.4 . . ?
C01I C01C C01N 119.3(7) . . ?
C01N C01C H01C 120.4 . . ?
C00L C01D H01D 120.6 . . ?
C00L C01D C01P 118.7(6) . . ?
C01P C01D H01D 120.6 . . ?
C00R C01E C018 119.5(7) . . ?
C00R C01E H01E 120.3 . . ?
C018 C01E H01E 120.3 . . ?
C019 C01F H01F 120.0 . . ?
C019 C01F C01K 120.1(7) . . ?
C01K C01F H01F 120.0 . . ?
C016 C01G H01G 120.5 . . ?
C016 C01G C01P 119.1(7) . . ?
C01P C01G H01G 120.5 . . ?
C00V C01I H01I 119.8 . . ?
C01C C01I C00V 120.4(6) . . ?
C01C C01I H01I 119.8 . . ?
C019 C01J C01A 118.9(7) . . ?
C019 C01J H01J 120.5 . . ?
C01A C01J H01J 120.5 . . ?
C011 C01K C01F 122.0(7) . . ?
C011 C01K H01K 119.0 . . ?
C01F C01K H01K 119.0 . . ?
C013 C01M H01M 119.5 . . ?
C01B C01M C013 121.1(8) . . ?
C01B C01M H01M 119.5 . . ?
C00P C01N C01C 118.9(7) . . ?
C00P C01N H01N 120.5 . . ?
C01C C01N H01N 120.5 . . ?
C01D C01P H01P 120.3 . . ?
C01G C01P C01D 119.3(8) . . ?
C01G C01P H01P 120.3 . . ?
C01B C01S H01S 118.8 . . ?
C01B C01S C01U 122.3(9) . . ?
C01U C01S H01S 118.8 . . ?
C00Z C01U C01S 119.1(9) . . ?
C00Z C01U H01U 120.4 . . ?
C01S C01U H01U 120.4 . . ?

loop_
_geom_bond_atom_site_label_1
_geom_bond_atom_site_label_2
_geom_bond_distance
_geom_bond_site_symmetry_2
_geom_bond_publ_flag
Ru01 N003 1.986(5) . ?
Ru01 N004 2.070(6) . ?
Ru01 N005 1.969(5) . ?
Ru01 N007 2.070(6) . ?
Ru01 N00A 2.057(6) . ?
Ru01 N00B 2.071(6) . ?
Zn02 O006 1.986(5) 4_475 ?
Zn02 O008 1.909(4) . ?
Zn02 O009 2.056(6) 3_565 ?
Zn02 O00C 2.054(6) . ?
Zn02 O00H 2.400(7) 4_475 ?
Zn02 C015 2.492(7) 4_475 ?
N003 C00E 1.348(8) . ?
N003 C00J 1.347(8) . ?
N004 C00O 1.351(8) . ?
N004 C00W 1.376(7) . ?
N005 C00R 1.358(8) . ?
N005 C00U 1.355(8) . ?
O006 Zn02 1.986(5) 4_776 ?
O006 C015 1.271(10) . ?
N007 C00P 1.334(8) . ?
N007 C00V 1.381(7) . ?
O008 C010 1.283(9) . ?
O009 Zn02 2.056(6) 3_565 ?
O009 C012 1.272(10) . ?
N00A C00L 1.364(7) . ?
N00A C016 1.340(8) . ?
N00B C00I 1.386(8) . ?
N00B C00Y 1.340(8) . ?
O00C C012 1.221(10) . ?
O00D C010 1.224(9) . ?
C00E C00Q 1.378(8) . ?
C00E C00V 1.452(9) . ?
C00F H00F 0.9300 . ?
C00F C00I 1.362(9) . ?
C00F C00M 1.386(9) . ?
O00H Zn02 2.400(7) 4_776 ?
O00H C015 1.230(11) . ?
C00I C00U 1.471(9) . ?
C00J C00S 1.379(8) . ?
C00J C00W 1.470(9) . ?
C00K H00K 0.9300 . ?
C00K C00N 1.374(9) . ?
C00K C00O 1.370(10) . ?
C00L C00R 1.484(9) . ?
C00L C01D 1.367(10) . ?
C00M H00M 0.9300 . ?
C00M C00X 1.371(9) . ?
C00N H00N 0.9300 . ?
C00N C017 1.381(10) . ?
C00O H00O 0.9300 . ?
C00P H00P 0.9300 . ?
C00P C01N 1.379(10) . ?
C00Q H00Q 0.9300 . ?
C00Q C00T 1.410(9) . ?
C00R C01E 1.387(8) . ?
C00S H00S 0.9300 . ?
C00S C00T 1.397(9) . ?
C00T C011 1.486(8) . ?
C00U C014 1.396(8) . ?
C00V C01I 1.376(10) . ?
C00W C017 1.374(10) . ?
C00X H00X 0.9300 . ?
C00X C00Y 1.375(10) . ?
C00Y H00Y 0.9300 . ?
C00Z C013 1.337(10) . ?
C00Z C015 1.525(9) . ?
C00Z C01U 1.382(11) . ?
C010 C019 1.512(8) . ?
C011 C01A 1.373(10) . ?
C011 C01K 1.369(10) . ?
C012 C012 1.562(15) 3_565 ?
C013 H013 0.9300 . ?
C013 C01M 1.369(9) . ?
C014 H014 0.9300 . ?
C014 C018 1.407(10) . ?
C015 Zn02 2.492(7) 4_776 ?
C016 H016 0.9300 . ?
C016 C01G 1.364(10) . ?
C017 H017 0.9300 . ?
C018 C01B 1.496(8) . ?
C018 C01E 1.386(10) . ?
C019 C01F 1.360(10) . ?
C019 C01J 1.400(10) . ?
C01A H01A 0.9300 . ?
C01A C01J 1.386(9) . ?
C01B C01M 1.370(10) . ?
C01B C01S 1.364(11) . ?
C01C H01C 0.9300 . ?
C01C C01I 1.376(10) . ?
C01C C01N 1.378(9) . ?
C01D H01D 0.9300 . ?
C01D C01P 1.392(11) . ?
C01E H01E 0.9300 . ?
C01F H01F 0.9300 . ?
C01F C01K 1.395(8) . ?
C01G H01G 0.9300 . ?
C01G C01P 1.371(10) . ?
C01I H01I 0.9300 . ?
C01J H01J 0.9300 . ?
C01K H01K 0.9300 . ?
C01M H01M 0.9300 . ?
C01N H01N 0.9300 . ?
C01P H01P 0.9300 . ?
C01S H01S 0.9300 . ?
C01S C01U 1.384(10) . ?
C01U H01U 0.9300 . ?

loop_
_geom_torsion_atom_site_label_1
_geom_torsion_atom_site_label_2
_geom_torsion_atom_site_label_3
_geom_torsion_atom_site_label_4
_geom_torsion
_geom_torsion_site_symmetry_1
_geom_torsion_site_symmetry_2
_geom_torsion_site_symmetry_3
_geom_torsion_site_symmetry_4
_geom_torsion_publ_flag
Ru01 N003 C00E C00Q -178.7(5) . . . . ?
Ru01 N003 C00E C00V 0.1(8) . . . . ?
Ru01 N003 C00J C00S 179.5(5) . . . . ?
Ru01 N003 C00J C00W -0.3(8) . . . . ?
Ru01 N004 C00O C00K -176.9(5) . . . . ?
Ru01 N004 C00W C00J -3.1(7) . . . . ?
Ru01 N004 C00W C017 176.7(5) . . . . ?
Ru01 N005 C00R C00L 3.1(8) . . . . ?
Ru01 N005 C00R C01E 179.7(6) . . . . ?
Ru01 N005 C00U C00I 1.2(8) . . . . ?
Ru01 N005 C00U C014 -177.9(5) . . . . ?
Ru01 N007 C00P C01N 177.7(6) . . . . ?
Ru01 N007 C00V C00E 1.0(8) . . . . ?
Ru01 N007 C00V C01I -179.0(6) . . . . ?
Ru01 N00A C00L C00R -3.7(8) . . . . ?
Ru01 N00A C00L C01D 179.0(6) . . . . ?
Ru01 N00A C016 C01G -178.6(6) . . . . ?
Ru01 N00B C00I C00F 178.6(6) . . . . ?
Ru01 N00B C00I C00U -2.3(7) . . . . ?
Ru01 N00B C00Y C00X -179.6(5) . . . . ?
Zn02 O006 C015 O00H 13.4(11) 4_776 . . . ?
Zn02 O006 C015 C00Z -165.3(6) 4_776 . . . ?
Zn02 O008 C010 O00D -17.9(11) . . . . ?
Zn02 O008 C010 C019 162.3(5) . . . . ?
Zn02 O009 C012 O00C -177.8(6) 3_565 . . . ?
Zn02 O009 C012 C012 4.3(8) 3_565 . . 3_565 ?
Zn02 O00C C012 O009 -176.2(5) . . . . ?
Zn02 O00C C012 C012 1.6(9) . . . 3_565 ?
Zn02 O00H C015 O006 -11.1(9) 4_776 . . . ?
Zn02 O00H C015 C00Z 167.5(8) 4_776 . . . ?
N003 C00E C00Q C00T -2.5(11) . . . . ?
N003 C00E C00V N007 -0.8(9) . . . . ?
N003 C00E C00V C01I 179.3(7) . . . . ?
N003 C00J C00S C00T 0.9(10) . . . . ?
N003 C00J C00W N004 2.2(9) . . . . ?
N003 C00J C00W C017 -177.6(7) . . . . ?
N004 C00W C017 C00N 1.0(11) . . . . ?
N005 C00R C01E C018 -1.5(11) . . . . ?
N005 C00U C014 C018 -2.2(10) . . . . ?
N007 C00P C01N C01C 0.7(12) . . . . ?
N007 C00V C01I C01C 2.1(12) . . . . ?
O008 C010 C019 C01F -8.4(11) . . . . ?
O008 C010 C019 C01J 173.9(7) . . . . ?
N00A C00L C00R N005 0.6(9) . . . . ?
N00A C00L C00R C01E -175.7(7) . . . . ?
N00A C00L C01D C01P 0.5(12) . . . . ?
N00A C016 C01G C01P -0.9(13) . . . . ?
N00B C00I C00U N005 0.8(8) . . . . ?
N00B C00I C00U C014 179.7(7) . . . . ?
O00D C010 C019 C01F 171.8(8) . . . . ?
O00D C010 C019 C01J -6.0(11) . . . . ?
C00E N003 C00J C00S -2.4(10) . . . . ?
C00E N003 C00J C00W 177.8(6) . . . . ?
C00E C00Q C00T C00S 1.0(10) . . . . ?
C00E C00Q C00T C011 -175.5(7) . . . . ?
C00E C00V C01I C01C -178.0(8) . . . . ?
C00F C00I C00U N005 180.0(7) . . . . ?
C00F C00I C00U C014 -1.1(11) . . . . ?
C00F C00M C00X C00Y 1.0(11) . . . . ?
C00I N00B C00Y C00X -0.7(10) . . . . ?
C00I C00F C00M C00X -2.1(11) . . . . ?
C00I C00U C014 C018 178.9(7) . . . . ?
C00J N003 C00E C00Q 3.3(11) . . . . ?
C00J N003 C00E C00V -177.9(6) . . . . ?
C00J C00S C00T C00Q -0.2(10) . . . . ?
C00J C00S C00T C011 176.2(7) . . . . ?
C00J C00W C017 C00N -179.3(7) . . . . ?
C00K C00N C017 C00W 0.2(11) . . . . ?
C00L N00A C016 C01G -0.4(11) . . . . ?
C00L C00R C01E C018 174.5(7) . . . . ?
C00L C01D C01P C01G -1.8(14) . . . . ?
C00M C00F C00I N00B 1.8(11) . . . . ?
C00M C00F C00I C00U -177.2(6) . . . . ?
C00M C00X C00Y N00B 0.4(11) . . . . ?
C00N C00K C00O N004 0.0(10) . . . . ?
C00O N004 C00W C00J 178.6(6) . . . . ?
C00O N004 C00W C017 -1.7(9) . . . . ?
C00O C00K C00N C017 -0.7(11) . . . . ?
C00P N007 C00V C00E -178.6(6) . . . . ?
C00P N007 C00V C01I 1.3(10) . . . . ?
C00Q C00E C00V N007 177.9(7) . . . . ?
C00Q C00E C00V C01I -2.0(12) . . . . ?
C00Q C00T C011 C01A -170.2(7) . . . . ?
C00Q C00T C011 C01K 12.1(11) . . . . ?
C00R N005 C00U C00I -177.2(6) . . . . ?
C00R N005 C00U C014 3.8(10) . . . . ?
C00R C00L C01D C01P -176.6(8) . . . . ?
C00S C00J C00W N004 -177.5(7) . . . . ?
C00S C00J C00W C017 2.7(12) . . . . ?
C00S C00T C011 C01A 13.5(11) . . . . ?
C00S C00T C011 C01K -164.2(7) . . . . ?
C00T C011 C01A C01J -176.3(7) . . . . ?
C00T C011 C01K C01F 176.1(7) . . . . ?
C00U N005 C00R C00L -178.5(6) . . . . ?
C00U N005 C00R C01E -2.0(10) . . . . ?
C00U C014 C018 C01B 176.2(7) . . . . ?
C00U C014 C018 C01E -1.2(11) . . . . ?
C00V N007 C00P C01N -2.7(10) . . . . ?
C00V C00E C00Q C00T 178.8(7) . . . . ?
C00W N004 C00O C00K 1.2(9) . . . . ?
C00W C00J C00S C00T -179.4(6) . . . . ?
C00Y N00B C00I C00F -0.5(10) . . . . ?
C00Y N00B C00I C00U 178.7(6) . . . . ?
C00Z C013 C01M C01B 1.3(14) . . . . ?
C010 C019 C01F C01K -175.2(7) . . . . ?
C010 C019 C01J C01A 175.1(7) . . . . ?
C011 C01A C01J C019 0.7(12) . . . . ?
C013 C00Z C015 Zn02 -48(3) . . . 4_776 ?
C013 C00Z C015 O006 -6.1(13) . . . . ?
C013 C00Z C015 O00H 175.2(9) . . . . ?
C013 C00Z C01U C01S 3.3(16) . . . . ?
C014 C018 C01B C01M -10.7(12) . . . . ?
C014 C018 C01B C01S 169.1(9) . . . . ?
C014 C018 C01E C00R 3.0(11) . . . . ?
C015 C00Z C013 C01M 175.0(8) . . . . ?
C015 C00Z C01U C01S -175.8(10) . . . . ?
C016 N00A C00L C00R 177.9(6) . . . . ?
C016 N00A C00L C01D 0.6(11) . . . . ?
C016 C01G C01P C01D 2.0(14) . . . . ?
C018 C01B C01M C013 -177.9(8) . . . . ?
C018 C01B C01S C01U 177.1(11) . . . . ?
C019 C01F C01K C011 -0.4(13) . . . . ?
C01A C011 C01K C01F -1.6(12) . . . . ?
C01B C018 C01E C00R -174.4(7) . . . . ?
C01B C01S C01U C00Z 0.3(19) . . . . ?
C01D C00L C00R N005 177.9(7) . . . . ?
C01D C00L C00R C01E 1.6(13) . . . . ?
C01E C018 C01B C01M 166.7(8) . . . . ?
C01E C018 C01B C01S -13.5(13) . . . . ?
C01F C019 C01J C01A -2.7(12) . . . . ?
C01I C01C C01N C00P 2.6(13) . . . . ?
C01J C019 C01F C01K 2.6(12) . . . . ?
C01K C011 C01A C01J 1.5(12) . . . . ?
C01M C01B C01S C01U -3.0(17) . . . . ?
C01N C01C C01I C00V -4.0(14) . . . . ?
C01S C01B C01M C013 2.3(14) . . . . ?
C01U C00Z C013 C01M -4.1(14) . . . . ?
C01U C00Z C015 Zn02 131(2) . . . 4_776 ?
C01U C00Z C015 O006 173.0(9) . . . . ?
C01U C00Z C015 O00H -5.7(14) . . . . ?

loop_
_smtbx_masks_void_nr
_smtbx_masks_void_average_x
_smtbx_masks_void_average_y
_smtbx_masks_void_average_z
_smtbx_masks_void_volume
_smtbx_masks_void_count_electrons
_smtbx_masks_void_content
1 -0.724 0.000 0.224 681.6 151.7 ?
2 -0.037 0.500 0.537 681.6 151.7 ?
